data_2106868
loop_
_publ_author_name
'Cromer, D.T.'
'Larson, A.C.'

_publ_section_title
;
 On the structures of Y2 Zn9, Gd2 Zn9, and related compounds
;
_journal_name_full 'Acta Crystallographica B (24,1968-38,1982)'
_journal_page_first 1016
_journal_page_last 1022
_journal_volume 28
_journal_year 1972
_chemical_formula_sum 'Gd2.17 Zn10.67'
_space_group_IT_number 194
_symmetry_space_group_name_Hall '-P 6c 2c'
_symmetry_space_group_name_H-M 'P 63/m m c'
_cell_angle_alpha 90
_cell_angle_beta 90
_cell_angle_gamma 120
_cell_formula_units_Z 12
_cell_length_a 14.31
_cell_length_b 14.31
_cell_length_c 14.05
_cell_volume 2491.645
_citation_journal_id_ASTM ACBCAR
_cod_data_source_file Cromer_ACBCAR_1972_1942.cif
_cod_data_source_block Gd2.17Zn10.67
_cod_original_cell_volume 2491.646
_cod_database_code 2106868

loop_
_symmetry_equiv_pos_as_xyz
x,y,z
x-y,x,z+1/2
-y,x-y,z
-x,-y,z+1/2
-x+y,-x,z
y,-x+y,z+1/2
-y,-x,-z+1/2
x-y,-y,-z
x,x-y,-z+1/2
y,x,-z
-x+y,y,-z+1/2
-x,-x+y,-z
-x,-y,-z
-x+y,-x,-z-1/2
y,-x+y,-z
x,y,-z-1/2
x-y,x,-z
-y,x-y,-z-1/2
y,x,z-1/2
-x+y,y,z
-x,-x+y,z-1/2
-y,-x,z
x-y,-y,z-1/2
x,x-y,z

loop_
_atom_site_label
_atom_site_type_symbol
_atom_site_fract_x
_atom_site_fract_y
_atom_site_fract_z
_atom_site_occupancy
_atom_site_U_iso_or_equiv
Zn9 Zn 0.7626 -0.7626 0.1606 1 0.0
Zn10 Zn 0.2692 -0.2692 0.25 1 0.0
Zn5 Zn 0.0973 -0.0973 0.1599 1 0.0
Zn2 Zn 0.3333 0.6667 0.75 1 0.0
Zn7 Zn 0.4372 -0.4372 0.1395 1 0.0
Gd4 Gd 0.8715 -0.8715 0.25 1 0.0
Zn1 Zn 0 0 0.25 1 0.0
Zn8 Zn 0.6011 -0.6011 0.0527 1 0.0
Zn3 Zn 0.3333 0.6667 0.0949 1 0.0
Zn12 Zn 0.5 0.5 0 1 0.0
Zn6 Zn 0.0833 0.3666 0 1 0.0
Zn4 Zn 0.3633 0.0362 0.1012 1 0.0
Zn11 Zn 0.8098 0.8098 0 1 0.0
Gd2 Gd 0.2065 -0.2065 0.0515 1 0.0
Gd3 Gd 0.5414 -0.5414 0.25 1 0.0
Gd1 Gd 0 0 0 1 0.0
